data_4103928
loop_
_publ_author_name
'Zaozao Qiu'
'Zuowei Xie'

_publ_section_title
;
 Nickel-Mediated Three-Component Cycloaddition Reaction of Carboryne,
 Alkenes, and Alkynes
;
_journal_name_full 'Journal of the American Chemical Society'
_journal_page_first 2084
_journal_page_last 2085
_journal_paper_doi 10.1021/ja809389k
_journal_volume 131
_journal_year 2009
_chemical_formula_sum 'C39 H81 B30 Cl Li N3 Ni3 O6'
_chemical_formula_weight 1230.89
_chemical_name_systematic
; 
 ? 
;
_space_group_IT_number 14
_symmetry_cell_setting monoclinic
_symmetry_space_group_name_Hall '-P 2yn'
_symmetry_space_group_name_H-M 'P 1 21/n 1'
_atom_sites_solution_hydrogens geom
_atom_sites_solution_primary direct
_atom_sites_solution_secondary difmap
_audit_creation_method SHELXL-97
_cell_angle_alpha 90.00
_cell_angle_beta 91.508(4)
_cell_angle_gamma 90.00
_cell_formula_units_Z 4
_cell_length_a 15.252(3)
_cell_length_b 23.471(4)
_cell_length_c 18.257(4)
_cell_measurement_temperature 293(2)
_cell_volume 6533(2)
_computing_cell_refinement 'BRUKER SMART CCD DIFFRACTOMETER'
_computing_data_collection 'BRUKER SMART CCD DIFFRACTOMETER'
_computing_data_reduction 'BRUKER SMART CCD DIFFRACTOMETER'
_computing_molecular_graphics 'SIEMENS SHELXTL'
_computing_publication_material 'SIEMENS SHELXTL'
_computing_structure_refinement 'SHELXL-97 (Sheldrick, 1997)'
_computing_structure_solution 'SHELXS-97 (Sheldrick, 1990)'
_diffrn_ambient_temperature 293(2)
_diffrn_measured_fraction_theta_full 0.998
_diffrn_measured_fraction_theta_max 0.998
_diffrn_measurement_device_type 'BRUKER SMART CCD DIFFRACTOMETER'
_diffrn_measurement_method 'OMEGA SCAN'
_diffrn_radiation_monochromator graphite
_diffrn_radiation_source 'fine-focus sealed tube'
_diffrn_radiation_type MoK\a
_diffrn_radiation_wavelength 0.71073
_diffrn_reflns_av_R_equivalents 0.0906
_diffrn_reflns_av_sigmaI/netI 0.1234
_diffrn_reflns_limit_h_max 20
_diffrn_reflns_limit_h_min -15
_diffrn_reflns_limit_k_max 24
_diffrn_reflns_limit_k_min -31
_diffrn_reflns_limit_l_max 23
_diffrn_reflns_limit_l_min -24
_diffrn_reflns_number 44091
_diffrn_reflns_theta_full 28.02
_diffrn_reflns_theta_max 28.02
_diffrn_reflns_theta_min 1.41
_exptl_absorpt_coefficient_mu 0.939
_exptl_absorpt_correction_T_max 1.0000
_exptl_absorpt_correction_T_min 0.632937
_exptl_absorpt_correction_type SADABS
_exptl_crystal_colour black
_exptl_crystal_density_diffrn 1.251
_exptl_crystal_density_method 'not measured'
_exptl_crystal_description block
_exptl_crystal_F_000 2552
_exptl_crystal_size_max 0.50
_exptl_crystal_size_mid 0.40
_exptl_crystal_size_min 0.30
_refine_diff_density_max 0.819
_refine_diff_density_min -0.556
_refine_diff_density_rms 0.094
_refine_ls_extinction_method none
_refine_ls_goodness_of_fit_ref 1.010
_refine_ls_hydrogen_treatment riding
_refine_ls_matrix_type full
_refine_ls_number_parameters 748
_refine_ls_number_reflns 15772
_refine_ls_number_restraints 0
_refine_ls_restrained_S_all 1.010
_refine_ls_R_factor_all 0.1738
_refine_ls_R_factor_gt 0.0620
_refine_ls_shift/su_max 0.002
_refine_ls_shift/su_mean 0.000
_refine_ls_structure_factor_coef Fsqd
_refine_ls_weighting_details 'calc w=1/[\s^2^(Fo^2^)+(0.0817P)^2^+6.9515P] where P=(Fo^2^+2Fc^2^)/3'
_refine_ls_weighting_scheme calc
_refine_ls_wR_factor_gt 0.1457
_refine_ls_wR_factor_ref 0.2124
_reflns_number_gt 6959
_reflns_number_total 15772
_reflns_threshold_expression >2sigma(I)
_cod_data_source_file ja809389k_si_002_1.cif
_cod_data_source_block 5a
_cod_database_code 4103928

loop_
_symmetry_equiv_pos_as_xyz
'x, y, z'
'-x+1/2, y+1/2, -z+1/2'
'-x, -y, -z'
'x-1/2, -y-1/2, z-1/2'

loop_
_atom_site_label
_atom_site_type_symbol
_atom_site_fract_x
_atom_site_fract_y
_atom_site_fract_z
_atom_site_U_iso_or_equiv
_atom_site_adp_type
_atom_site_occupancy
_atom_site_symmetry_multiplicity
_atom_site_calc_flag
_atom_site_refinement_flags
Cl1 Cl 0.36379(8) 0.91581(5) 0.24846(7) 0.0416(3) Uani 1 1 d .
Ni1 Ni 0.36804(4) 0.98246(2) 0.15687(3) 0.03919(19) Uani 1 1 d .
Ni2 Ni 0.34535(5) 0.97081(3) 0.35166(4) 0.04071(19) Uani 1 1 d .
Ni3 Ni 0.23640(4) 0.86594(3) 0.23012(4) 0.04009(19) Uani 1 1 d .
N1 N 0.2804(3) 0.84994(16) 0.1330(2) 0.0418(10) Uani 1 1 d .
N2 N 0.4721(3) 1.00884(17) 0.2097(2) 0.0424(10) Uani 1 1 d .
N3 N 0.3313(3) 0.89810(16) 0.4012(2) 0.0401(10) Uani 1 1 d .
C1 C 0.2733(4) 1.0439(2) 0.0365(3) 0.0474(13) Uani 1 1 d .
C2 C 0.3570(4) 1.0477(2) 0.0972(3) 0.0445(13) Uani 1 1 d .
C11 C 0.2289(4) 0.9864(2) 0.0391(3) 0.0508(14) Uani 1 1 d .
H11A H 0.2375 0.9665 -0.0067 0.061 Uiso 1 1 calc R
H11B H 0.1663 0.9917 0.0448 0.061 Uiso 1 1 calc R
C12 C 0.2662(3) 0.9500(2) 0.1034(3) 0.0431(12) Uani 1 1 d .
H12A H 0.2193 0.9460 0.1387 0.052 Uiso 1 1 calc R
C13 C 0.2939(3) 0.8918(2) 0.0834(3) 0.0408(12) Uani 1 1 d .
C14 C 0.3363(4) 0.8796(2) 0.0185(3) 0.0476(13) Uani 1 1 d .
H14A H 0.3457 0.9085 -0.0153 0.057 Uiso 1 1 calc R
C15 C 0.3643(4) 0.8252(2) 0.0041(3) 0.0593(16) Uani 1 1 d .
H15A H 0.3941 0.8173 -0.0385 0.071 Uiso 1 1 calc R
C16 C 0.3477(4) 0.7827(2) 0.0531(3) 0.0580(16) Uani 1 1 d .
H16A H 0.3644 0.7453 0.0438 0.070 Uiso 1 1 calc R
C17 C 0.3061(4) 0.7964(2) 0.1161(3) 0.0503(14) Uani 1 1 d .
H17A H 0.2947 0.7673 0.1492 0.060 Uiso 1 1 calc R
C21 C 0.3597(5) 1.0978(2) 0.3457(3) 0.0654(18) Uani 1 1 d .
H21A H 0.4157 1.1152 0.3583 0.078 Uiso 1 1 calc R
H21B H 0.3261 1.1245 0.3157 0.078 Uiso 1 1 calc R
C22 C 0.3749(4) 1.0425(2) 0.3020(3) 0.0459(13) Uani 1 1 d .
H22A H 0.3368 1.0448 0.2579 0.055 Uiso 1 1 calc R
C23 C 0.4646(4) 1.0330(2) 0.2766(3) 0.0468(13) Uani 1 1 d .
C24 C 0.5415(5) 1.0442(3) 0.3180(3) 0.0631(17) Uani 1 1 d .
H24A H 0.5379 1.0613 0.3637 0.076 Uiso 1 1 calc R
C25 C 0.6214(5) 1.0301(3) 0.2917(4) 0.075(2) Uani 1 1 d .
H25A H 0.6720 1.0378 0.3194 0.090 Uiso 1 1 calc R
C26 C 0.6275(4) 1.0045(3) 0.2247(4) 0.0678(18) Uani 1 1 d .
H26A H 0.6816 0.9939 0.2066 0.081 Uiso 1 1 calc R
C27 C 0.5517(4) 0.9950(2) 0.1853(3) 0.0540(15) Uani 1 1 d .
H27A H 0.5552 0.9781 0.1394 0.065 Uiso 1 1 calc R
C31 C 0.1034(4) 0.8614(3) 0.3474(3) 0.0599(16) Uani 1 1 d .
H31A H 0.1063 0.8296 0.3813 0.072 Uiso 1 1 calc R
H31B H 0.0719 0.8922 0.3705 0.072 Uiso 1 1 calc R
C32 C 0.1966(4) 0.8812(2) 0.3303(3) 0.0488(14) Uani 1 1 d .
H32A H 0.1953 0.9228 0.3347 0.059 Uiso 1 1 calc R
C33 C 0.2643(3) 0.8620(2) 0.3844(3) 0.0408(12) Uani 1 1 d .
C34 C 0.2652(4) 0.8086(2) 0.4174(3) 0.0514(14) Uani 1 1 d .
H34A H 0.2194 0.7834 0.4074 0.062 Uiso 1 1 calc R
C35 C 0.3313(4) 0.7923(2) 0.4640(3) 0.0567(16) Uani 1 1 d .
H35A H 0.3307 0.7563 0.4851 0.068 Uiso 1 1 calc R
C36 C 0.4000(4) 0.8295(2) 0.4802(3) 0.0567(15) Uani 1 1 d .
H36A H 0.4458 0.8194 0.5123 0.068 Uiso 1 1 calc R
C37 C 0.3971(4) 0.8820(2) 0.4468(3) 0.0515(14) Uani 1 1 d .
H37A H 0.4428 0.9074 0.4562 0.062 Uiso 1 1 calc R
C41 C 0.3114(4) 1.0854(2) 0.4143(3) 0.0612(17) Uani 1 1 d .
C42 C 0.3016(4) 1.0152(2) 0.4285(3) 0.0495(14) Uani 1 1 d .
C61 C 0.0548(4) 0.8435(2) 0.2780(3) 0.0529(14) Uani 1 1 d .
C62 C 0.1225(4) 0.8395(2) 0.2076(3) 0.0479(13) Uani 1 1 d .
C71 C 0.4372(12) 1.4485(5) 0.7771(8) 0.243(9) Uani 1 1 d .
H71A H 0.4564 1.4830 0.7544 0.364 Uiso 1 1 calc R
H71B H 0.4761 1.4392 0.8175 0.364 Uiso 1 1 calc R
H71C H 0.3789 1.4536 0.7945 0.364 Uiso 1 1 calc R
C72 C 0.4151(15) 1.4259(7) 0.6627(12) 0.275(11) Uani 1 1 d .
H72A H 0.4555 1.4561 0.6502 0.331 Uiso 1 1 calc R
H72B H 0.3569 1.4424 0.6648 0.331 Uiso 1 1 calc R
C73 C 0.4155(11) 1.3764(9) 0.5976(8) 0.214(8) Uani 1 1 d .
H73A H 0.3752 1.3872 0.5580 0.257 Uiso 1 1 calc R
H73B H 0.4738 1.3735 0.5779 0.257 Uiso 1 1 calc R
C74 C 0.3824(9) 1.2808(7) 0.5764(7) 0.242(9) Uani 1 1 d .
H74A H 0.3774 1.2969 0.5282 0.364 Uiso 1 1 calc R
H74B H 0.3309 1.2587 0.5859 0.364 Uiso 1 1 calc R
H74C H 0.4332 1.2567 0.5796 0.364 Uiso 1 1 calc R
C75 C 0.3401(9) 1.1877(5) 0.7471(9) 0.227(8) Uani 1 1 d .
H75A H 0.3605 1.1505 0.7338 0.340 Uiso 1 1 calc R
H75B H 0.2864 1.1959 0.7206 0.340 Uiso 1 1 calc R
H75C H 0.3299 1.1887 0.7988 0.340 Uiso 1 1 calc R
C76 C 0.4875(9) 1.2008(5) 0.7395(8) 0.169(5) Uani 1 1 d .
H76A H 0.4908 1.1663 0.7106 0.203 Uiso 1 1 calc R
H76B H 0.4988 1.1909 0.7905 0.203 Uiso 1 1 calc R
C77 C 0.5591(7) 1.2447(6) 0.7136(6) 0.146(4) Uani 1 1 d .
H77A H 0.6175 1.2307 0.7258 0.175 Uiso 1 1 calc R
H77B H 0.5543 1.2502 0.6610 0.175 Uiso 1 1 calc R
C78 C 0.6091(7) 1.3356(6) 0.7363(6) 0.193(6) Uani 1 1 d .
H78A H 0.6656 1.3178 0.7416 0.289 Uiso 1 1 calc R
H78B H 0.6052 1.3664 0.7706 0.289 Uiso 1 1 calc R
H78C H 0.6016 1.3500 0.6873 0.289 Uiso 1 1 calc R
C79 C 0.4534(7) 1.3094(6) 0.9116(5) 0.180(6) Uani 1 1 d .
H79A H 0.4287 1.3168 0.9585 0.270 Uiso 1 1 calc R
H79B H 0.5049 1.3323 0.9061 0.270 Uiso 1 1 calc R
H79C H 0.4688 1.2698 0.9084 0.270 Uiso 1 1 calc R
C80 C 0.3105(7) 1.3357(6) 0.8804(6) 0.148(4) Uani 1 1 d .
H80A H 0.3118 1.3741 0.9001 0.177 Uiso 1 1 calc R
H80B H 0.2966 1.3101 0.9202 0.177 Uiso 1 1 calc R
C81 C 0.2428(6) 1.3325(4) 0.8268(6) 0.112(3) Uani 1 1 d .
H81A H 0.2111 1.2971 0.8341 0.135 Uiso 1 1 calc R
H81B H 0.2021 1.3634 0.8351 0.135 Uiso 1 1 calc R
C82 C 0.1992(6) 1.3336(4) 0.7033(5) 0.122(3) Uani 1 1 d .
H82A H 0.1442 1.3427 0.7249 0.183 Uiso 1 1 calc R
H82B H 0.1958 1.2963 0.6818 0.183 Uiso 1 1 calc R
H82C H 0.2117 1.3611 0.6661 0.183 Uiso 1 1 calc R
B3 B 0.3773(4) 1.0431(3) 0.0063(4) 0.0496(16) Uani 1 1 d .
H3 H 0.4089 1.0057 -0.0178 0.060 Uiso 1 1 calc R
B4 B 0.2917(5) 1.0810(3) -0.0410(4) 0.0610(19) Uani 1 1 d .
H4 H 0.2681 1.0687 -0.0962 0.073 Uiso 1 1 calc R
B5 B 0.2182(5) 1.1071(3) 0.0259(4) 0.064(2) Uani 1 1 d .
H5 H 0.1475 1.1118 0.0142 0.077 Uiso 1 1 calc R
B6 B 0.2608(5) 1.0840(3) 0.1126(4) 0.0523(17) Uani 1 1 d .
H6 H 0.2171 1.0730 0.1574 0.063 Uiso 1 1 calc R
B7 B 0.4360(5) 1.0917(3) 0.0626(4) 0.0508(16) Uani 1 1 d .
H7 H 0.5066 1.0869 0.0749 0.061 Uiso 1 1 calc R
B8 B 0.3964(5) 1.1138(3) -0.0255(4) 0.0597(19) Uani 1 1 d .
H8 H 0.4408 1.1232 -0.0705 0.072 Uiso 1 1 calc R
B9 B 0.2977(5) 1.1530(3) -0.0116(4) 0.068(2) Uani 1 1 d .
H9 H 0.2784 1.1884 -0.0480 0.082 Uiso 1 1 calc R
B10 B 0.2773(5) 1.1545(3) 0.0839(4) 0.067(2) Uani 1 1 d .
H10 H 0.2444 1.1906 0.1101 0.080 Uiso 1 1 calc R
B11 B 0.3644(5) 1.1167(2) 0.1292(4) 0.0556(18) Uani 1 1 d .
H11 H 0.3885 1.1279 0.1846 0.067 Uiso 1 1 calc R
B12 B 0.3860(5) 1.1595(3) 0.0517(4) 0.066(2) Uani 1 1 d .
H12 H 0.4237 1.1994 0.0565 0.079 Uiso 1 1 calc R
B43 B 0.3735(6) 1.0547(3) 0.4824(4) 0.068(2) Uani 1 1 d .
H43 H 0.4450 1.0492 0.4815 0.081 Uiso 1 1 calc R
B44 B 0.3243(7) 1.1222(3) 0.4928(4) 0.082(3) Uani 1 1 d .
H44 H 0.3642 1.1610 0.4992 0.098 Uiso 1 1 calc R
B45 B 0.2235(7) 1.1221(4) 0.4427(5) 0.091(3) Uani 1 1 d .
H45 H 0.1970 1.1608 0.4163 0.109 Uiso 1 1 calc R
B46 B 0.2126(5) 1.0541(3) 0.4003(5) 0.068(2) Uani 1 1 d .
H46 H 0.1802 1.0484 0.3462 0.082 Uiso 1 1 calc R
B47 B 0.3030(7) 1.0032(3) 0.5209(4) 0.076(3) Uani 1 1 d .
H47 H 0.3284 0.9639 0.5464 0.091 Uiso 1 1 calc R
B48 B 0.3174(8) 1.0710(3) 0.5623(5) 0.091(3) Uani 1 1 d .
H48 H 0.3525 1.0765 0.6153 0.109 Uiso 1 1 calc R
B49 B 0.2244(8) 1.1130(4) 0.5382(5) 0.106(4) Uani 1 1 d .
H49 H 0.1983 1.1458 0.5748 0.127 Uiso 1 1 calc R
B50 B 0.1542(7) 1.0702(4) 0.4821(6) 0.098(3) Uani 1 1 d .
H50 H 0.0824 1.0747 0.4823 0.118 Uiso 1 1 calc R
B51 B 0.2053(6) 1.0031(4) 0.4711(5) 0.078(2) Uani 1 1 d .
H51 H 0.1666 0.9640 0.4636 0.094 Uiso 1 1 calc R
B52 B 0.2142(7) 1.0392(4) 0.5553(5) 0.093(3) Uani 1 1 d .
H52 H 0.1813 1.0237 0.6043 0.112 Uiso 1 1 calc R
B63 B 0.0834(5) 0.7780(3) 0.2458(4) 0.0614(19) Uani 1 1 d .
H63 H 0.1259 0.7475 0.2756 0.074 Uiso 1 1 calc R
B64 B -0.0246(5) 0.7929(4) 0.2738(5) 0.080(3) Uani 1 1 d .
H64 H -0.0525 0.7718 0.3217 0.096 Uiso 1 1 calc R
B65 B -0.0483(5) 0.8647(4) 0.2528(5) 0.078(2) Uani 1 1 d .
H65 H -0.0919 0.8902 0.2870 0.094 Uiso 1 1 calc R
B66 B 0.0468(4) 0.8940(3) 0.2121(4) 0.0587(18) Uani 1 1 d .
H66 H 0.0659 0.9388 0.2201 0.070 Uiso 1 1 calc R
B67 B 0.0866(5) 0.7860(3) 0.1496(4) 0.070(2) Uani 1 1 d .
H67 H 0.1306 0.7603 0.1161 0.084 Uiso 1 1 calc R
B68 B -0.0074(5) 0.7568(4) 0.1903(5) 0.086(3) Uani 1 1 d .
H68 H -0.0249 0.7116 0.1831 0.104 Uiso 1 1 calc R
B69 B -0.0876(6) 0.8108(4) 0.1941(5) 0.091(3) Uani 1 1 d .
H69 H -0.1580 0.8009 0.1893 0.109 Uiso 1 1 calc R
B70 B -0.0448(5) 0.8737(4) 0.1564(5) 0.084(3) Uani 1 1 d .
H70 H -0.0862 0.9052 0.1273 0.101 Uiso 1 1 calc R
B71 B 0.0638(5) 0.8581(4) 0.1288(4) 0.070(2) Uani 1 1 d .
H71 H 0.0932 0.8793 0.0816 0.084 Uiso 1 1 calc R
B72 B -0.0208(6) 0.8068(4) 0.1183(5) 0.087(3) Uani 1 1 d .
H72 H -0.0474 0.7944 0.0640 0.104 Uiso 1 1 calc R
O1 O 0.4375(4) 1.4056(3) 0.7276(4) 0.116(2) Uani 1 1 d .
O2 O 0.3904(5) 1.3231(4) 0.6265(3) 0.132(2) Uani 1 1 d .
O3 O 0.3993(4) 1.2258(2) 0.7310(3) 0.1017(17) Uani 1 1 d .
O4 O 0.5440(4) 1.2958(3) 0.7498(3) 0.1105(19) Uani 1 1 d .
O5 O 0.3923(3) 1.3226(2) 0.8566(3) 0.0888(15) Uani 1 1 d .
O6 O 0.2660(3) 1.3346(3) 0.7573(3) 0.115(2) Uani 1 1 d .
Li1 Li 0.4036(8) 1.3171(5) 0.7419(6) 0.076(3) Uani 1 1 d .

loop_
_atom_site_aniso_label
_atom_site_aniso_U_11
_atom_site_aniso_U_22
_atom_site_aniso_U_33
_atom_site_aniso_U_23
_atom_site_aniso_U_13
_atom_site_aniso_U_12
Cl1 0.0489(8) 0.0310(6) 0.0444(7) 0.0009(5) -0.0087(6) -0.0093(5)
Ni1 0.0461(4) 0.0277(3) 0.0433(4) 0.0015(3) -0.0085(3) -0.0043(3)
Ni2 0.0521(4) 0.0266(3) 0.0431(4) 0.0008(3) -0.0077(3) -0.0068(3)
Ni3 0.0436(4) 0.0307(3) 0.0455(4) -0.0009(3) -0.0070(3) -0.0076(3)
N1 0.047(3) 0.029(2) 0.049(3) -0.0019(19) -0.013(2) -0.0055(19)
N2 0.047(3) 0.034(2) 0.046(3) -0.0018(19) -0.004(2) -0.0078(19)
N3 0.047(3) 0.029(2) 0.044(2) -0.0009(18) -0.009(2) -0.0066(19)
C1 0.054(3) 0.038(3) 0.050(3) 0.009(2) -0.005(3) 0.008(3)
C2 0.055(3) 0.034(3) 0.044(3) -0.001(2) -0.008(3) 0.001(2)
C11 0.045(3) 0.047(3) 0.059(4) 0.005(3) -0.013(3) 0.000(3)
C12 0.045(3) 0.035(3) 0.049(3) 0.000(2) -0.009(2) -0.004(2)
C13 0.039(3) 0.037(3) 0.045(3) -0.003(2) -0.013(2) -0.006(2)
C14 0.051(3) 0.041(3) 0.051(3) -0.002(3) 0.000(3) -0.005(3)
C15 0.060(4) 0.051(4) 0.067(4) -0.009(3) 0.012(3) -0.004(3)
C16 0.065(4) 0.042(3) 0.067(4) -0.009(3) -0.003(3) 0.003(3)
C17 0.053(4) 0.033(3) 0.065(4) -0.002(3) -0.008(3) -0.002(2)
C21 0.103(5) 0.031(3) 0.063(4) -0.006(3) 0.017(4) -0.007(3)
C22 0.061(4) 0.035(3) 0.042(3) -0.003(2) 0.002(3) -0.010(3)
C23 0.065(4) 0.032(3) 0.044(3) 0.002(2) 0.000(3) -0.015(3)
C24 0.073(5) 0.064(4) 0.052(4) -0.005(3) -0.008(3) -0.025(3)
C25 0.058(4) 0.096(5) 0.069(5) 0.003(4) -0.018(4) -0.024(4)
C26 0.046(4) 0.085(5) 0.072(5) 0.001(4) -0.006(3) -0.012(3)
C27 0.063(4) 0.044(3) 0.055(4) 0.001(3) -0.002(3) -0.008(3)
C31 0.050(4) 0.072(4) 0.058(4) -0.004(3) -0.002(3) -0.008(3)
C32 0.050(3) 0.035(3) 0.060(4) 0.003(3) -0.012(3) -0.011(2)
C33 0.047(3) 0.037(3) 0.038(3) -0.004(2) -0.003(2) -0.006(2)
C34 0.065(4) 0.033(3) 0.056(4) 0.000(3) 0.003(3) -0.009(3)
C35 0.077(5) 0.032(3) 0.061(4) 0.013(3) 0.001(3) -0.001(3)
C36 0.061(4) 0.051(4) 0.058(4) 0.011(3) -0.014(3) 0.003(3)
C37 0.053(4) 0.044(3) 0.056(4) 0.006(3) -0.021(3) -0.010(3)
C41 0.089(5) 0.036(3) 0.059(4) -0.004(3) 0.006(3) 0.003(3)
C42 0.059(4) 0.033(3) 0.056(3) 0.001(2) -0.006(3) -0.006(3)
C61 0.040(3) 0.056(4) 0.063(4) -0.007(3) -0.004(3) -0.006(3)
C62 0.053(3) 0.039(3) 0.052(3) -0.006(3) -0.003(3) -0.008(3)
C71 0.41(3) 0.111(10) 0.215(15) -0.048(10) 0.079(16) -0.123(13)
C72 0.41(3) 0.150(16) 0.26(2) 0.080(16) -0.01(2) -0.047(17)
C73 0.225(16) 0.29(2) 0.132(12) 0.123(14) 0.036(11) 0.047(16)
C74 0.163(13) 0.37(2) 0.195(13) -0.194(16) -0.050(10) 0.074(13)
C75 0.184(14) 0.089(8) 0.41(2) -0.077(11) 0.114(15) -0.030(8)
C76 0.141(11) 0.138(10) 0.225(14) -0.028(10) -0.036(10) 0.062(9)
C77 0.091(8) 0.208(13) 0.140(9) -0.031(10) 0.013(7) 0.052(8)
C78 0.124(9) 0.314(18) 0.143(10) -0.008(11) 0.045(8) -0.109(11)
C79 0.118(9) 0.332(18) 0.088(7) 0.044(9) -0.024(6) 0.033(10)
C80 0.084(7) 0.263(15) 0.097(7) 0.003(8) 0.025(6) -0.001(8)
C81 0.076(6) 0.122(8) 0.140(9) -0.024(7) 0.028(7) 0.001(5)
C82 0.081(6) 0.151(9) 0.133(8) -0.016(7) -0.028(6) -0.012(6)
B3 0.055(4) 0.040(4) 0.054(4) 0.004(3) 0.004(3) 0.008(3)
B4 0.081(5) 0.047(4) 0.055(4) 0.009(3) -0.005(4) 0.016(4)
B5 0.070(5) 0.052(4) 0.069(5) 0.017(4) 0.002(4) 0.022(4)
B6 0.066(5) 0.036(3) 0.055(4) 0.006(3) 0.008(3) 0.011(3)
B7 0.058(4) 0.034(3) 0.060(4) 0.005(3) 0.003(3) -0.006(3)
B8 0.083(5) 0.042(4) 0.055(4) 0.011(3) 0.013(4) 0.013(4)
B9 0.093(6) 0.040(4) 0.072(5) 0.024(4) 0.010(4) 0.013(4)
B10 0.091(6) 0.037(4) 0.073(5) 0.005(3) 0.015(4) 0.020(4)
B11 0.080(5) 0.026(3) 0.061(4) 0.000(3) 0.006(4) -0.004(3)
B12 0.091(6) 0.033(4) 0.074(5) 0.007(3) 0.010(4) 0.001(4)
B43 0.104(6) 0.042(4) 0.057(5) -0.007(3) -0.013(4) -0.010(4)
B44 0.139(9) 0.044(4) 0.064(5) -0.019(4) 0.017(5) 0.001(5)
B45 0.127(9) 0.055(5) 0.091(7) -0.007(5) 0.017(6) 0.027(5)
B46 0.064(5) 0.062(5) 0.078(5) -0.001(4) -0.003(4) 0.008(4)
B47 0.135(8) 0.047(4) 0.046(4) -0.002(3) 0.004(5) -0.002(5)
B48 0.161(10) 0.059(5) 0.053(5) -0.017(4) 0.000(5) 0.000(6)
B49 0.169(11) 0.065(6) 0.085(7) -0.013(5) 0.041(7) 0.022(6)
B50 0.092(7) 0.091(7) 0.113(8) -0.018(6) 0.033(6) 0.006(6)
B51 0.090(6) 0.062(5) 0.085(6) -0.008(4) 0.026(5) -0.007(4)
B52 0.143(9) 0.073(6) 0.066(6) 0.001(5) 0.039(6) 0.004(6)
B63 0.056(4) 0.046(4) 0.082(5) 0.005(4) 0.005(4) -0.016(3)
B64 0.050(5) 0.087(6) 0.102(7) -0.008(5) 0.005(4) -0.030(4)
B65 0.048(5) 0.096(6) 0.091(6) -0.016(5) -0.010(4) 0.004(4)
B66 0.044(4) 0.062(4) 0.070(5) -0.001(4) -0.012(3) 0.002(3)
B67 0.053(5) 0.070(5) 0.087(6) -0.028(4) -0.002(4) -0.022(4)
B68 0.059(5) 0.083(6) 0.117(7) -0.027(5) -0.003(5) -0.034(5)
B69 0.050(5) 0.119(8) 0.103(7) -0.024(6) -0.004(5) -0.026(5)
B70 0.054(5) 0.098(7) 0.100(7) -0.009(5) -0.028(5) 0.002(5)
B71 0.057(5) 0.086(6) 0.065(5) -0.005(4) -0.018(4) -0.010(4)
B72 0.067(6) 0.109(7) 0.085(6) -0.025(6) -0.011(5) -0.030(5)
O1 0.144(6) 0.079(4) 0.127(5) 0.010(4) 0.026(4) -0.019(4)
O2 0.159(6) 0.157(6) 0.081(4) -0.004(5) 0.000(4) 0.039(5)
O3 0.090(4) 0.066(3) 0.150(5) 0.000(3) 0.008(4) 0.008(3)
O4 0.082(4) 0.151(6) 0.100(4) -0.009(4) 0.022(3) -0.011(4)
O5 0.075(4) 0.119(4) 0.073(3) 0.005(3) 0.012(3) 0.010(3)
O6 0.062(4) 0.190(7) 0.092(4) 0.014(4) 0.000(3) -0.018(4)
Li1 0.061(7) 0.088(8) 0.078(8) 0.007(6) 0.003(6) -0.005(6)

loop_
_atom_type_symbol
_atom_type_description
_atom_type_scat_dispersion_real
_atom_type_scat_dispersion_imag
_atom_type_scat_source
C C 0.0033 0.0016 'International Tables Vol C Tables 4.2.6.8 and 6.1.1.4'
H H 0.0000 0.0000 'International Tables Vol C Tables 4.2.6.8 and 6.1.1.4'
B B 0.0013 0.0007 'International Tables Vol C Tables 4.2.6.8 and 6.1.1.4'
N N 0.0061 0.0033 'International Tables Vol C Tables 4.2.6.8 and 6.1.1.4'
Ni Ni 0.3393 1.1124 'International Tables Vol C Tables 4.2.6.8 and 6.1.1.4'
O O 0.0106 0.0060 'International Tables Vol C Tables 4.2.6.8 and 6.1.1.4'
Li Li -0.0003 0.0001 'International Tables Vol C Tables 4.2.6.8 and 6.1.1.4'
Cl Cl 0.1484 0.1585 'International Tables Vol C Tables 4.2.6.8 and 6.1.1.4'

loop_
_geom_angle_atom_site_label_1
_geom_angle_atom_site_label_2
_geom_angle_atom_site_label_3
_geom_angle
Ni3 Cl1 Ni1 106.43(5)
Ni3 Cl1 Ni2 106.54(6)
Ni1 Cl1 Ni2 102.72(5)
C2 Ni1 N2 95.0(2)
C2 Ni1 C12 88.3(2)
N2 Ni1 C12 175.76(19)
C2 Ni1 Cl1 166.60(17)
N2 Ni1 Cl1 83.89(13)
C12 Ni1 Cl1 93.47(15)
C42 Ni2 N3 95.3(2)
C42 Ni2 C22 87.7(2)
N3 Ni2 C22 173.1(2)
C42 Ni2 Cl1 166.13(18)
N3 Ni2 Cl1 84.62(12)
C22 Ni2 Cl1 93.88(15)
C62 Ni3 N1 94.4(2)
C62 Ni3 C32 87.6(2)
N1 Ni3 C32 177.6(2)
C62 Ni3 Cl1 168.05(17)
N1 Ni3 Cl1 85.42(12)
C32 Ni3 Cl1 93.01(15)
C17 N1 C13 118.1(5)
C17 N1 Ni3 119.7(4)
C13 N1 Ni3 122.0(3)
C27 N2 C23 119.9(5)
C27 N2 Ni1 119.6(4)
C23 N2 Ni1 119.7(4)
C37 N3 C33 120.7(4)
C37 N3 Ni2 116.5(3)
C33 N3 Ni2 122.3(3)
C11 C1 C2 111.2(4)
C11 C1 B6 114.2(5)
C2 C1 B6 61.8(3)
C11 C1 B4 124.8(5)
C2 C1 B4 112.8(4)
B6 C1 B4 115.2(4)
C11 C1 B3 115.1(4)
C2 C1 B3 60.7(3)
B6 C1 B3 113.6(5)
B4 C1 B3 63.6(4)
C11 C1 B5 123.9(5)
C2 C1 B5 113.2(4)
B6 C1 B5 63.0(4)
B4 C1 B5 63.4(4)
B3 C1 B5 115.7(5)
C1 C2 B3 60.3(3)
C1 C2 B7 108.6(4)
B3 C2 B7 62.1(4)
C1 C2 B11 108.4(4)
B3 C2 B11 112.2(4)
B7 C2 B11 61.3(4)
C1 C2 B6 59.7(3)
B3 C2 B6 111.5(4)
B7 C2 B6 111.7(4)
B11 C2 B6 61.9(4)
C1 C2 Ni1 113.3(3)
B3 C2 Ni1 119.9(3)
B7 C2 Ni1 130.4(4)
B11 C2 Ni1 124.3(4)
B6 C2 Ni1 111.8(4)
C1 C11 C12 111.1(4)
C13 C12 C11 115.1(4)
C13 C12 Ni1 104.7(3)
C11 C12 Ni1 115.6(3)
N1 C13 C14 120.0(5)
N1 C13 C12 117.1(5)
C14 C13 C12 122.8(5)
C15 C14 C13 120.5(5)
C16 C15 C14 119.3(6)
C17 C16 C15 118.5(5)
N1 C17 C16 123.6(5)
C41 C21 C22 110.6(4)
C23 C22 C21 116.3(5)
C23 C22 Ni2 103.9(3)
C21 C22 Ni2 116.1(4)
N2 C23 C24 118.3(5)
N2 C23 C22 116.6(5)
C24 C23 C22 125.0(5)
C25 C24 C23 120.5(6)
C24 C25 C26 120.3(6)
C27 C26 C25 117.8(6)
N2 C27 C26 123.2(6)
C61 C31 C32 110.5(5)
C33 C32 C31 113.9(5)
C33 C32 Ni3 109.7(4)
C31 C32 Ni3 116.3(4)
N3 C33 C34 117.7(5)
N3 C33 C32 117.9(4)
C34 C33 C32 124.3(5)
C35 C34 C33 121.7(5)
C34 C35 C36 120.0(5)
C37 C36 C35 117.0(5)
N3 C37 C36 122.9(5)
C21 C41 C42 111.6(4)
C21 C41 B44 124.3(6)
C42 C41 B44 112.5(5)
C21 C41 B45 124.7(6)
C42 C41 B45 112.4(5)
B44 C41 B45 63.4(5)
C21 C41 B46 114.4(5)
C42 C41 B46 60.9(4)
B44 C41 B46 115.9(6)
B45 C41 B46 63.6(5)
C21 C41 B43 114.6(6)
C42 C41 B43 61.4(4)
B44 C41 B43 62.9(4)
B45 C41 B43 115.1(6)
B46 C41 B43 113.8(5)
C41 C42 B51 108.4(5)
C41 C42 B46 60.0(4)
B51 C42 B46 62.5(4)
C41 C42 B47 108.4(4)
B51 C42 B47 60.7(5)
B46 C42 B47 112.1(5)
C41 C42 B43 60.1(4)
B51 C42 B43 111.9(5)
B46 C42 B43 112.0(5)
B47 C42 B43 62.2(4)
C41 C42 Ni2 113.2(4)
B51 C42 Ni2 125.1(4)
B46 C42 Ni2 111.4(4)
B47 C42 Ni2 130.4(4)
B43 C42 Ni2 119.3(4)
C31 C61 C62 111.2(4)
C31 C61 B66 115.2(5)
C62 C61 B66 61.8(4)
C31 C61 B64 124.5(5)
C62 C61 B64 112.4(5)
B66 C61 B64 114.9(5)
C31 C61 B65 125.0(5)
C62 C61 B65 113.2(5)
B66 C61 B65 63.5(4)
B64 C61 B65 62.6(5)
C31 C61 B63 114.6(5)
C62 C61 B63 61.1(3)
B66 C61 B63 113.7(5)
B64 C61 B63 62.8(4)
B65 C61 B63 114.5(5)
C61 C62 B63 60.4(4)
C61 C62 B67 108.7(4)
B63 C62 B67 61.9(4)
C61 C62 B66 59.7(4)
B63 C62 B66 111.3(5)
B67 C62 B66 111.6(5)
C61 C62 B71 107.9(5)
B63 C62 B71 111.9(5)
B67 C62 B71 61.6(4)
B66 C62 B71 61.3(4)
C61 C62 Ni3 113.6(3)
B63 C62 Ni3 121.2(4)
B67 C62 Ni3 130.7(4)
B66 C62 Ni3 111.1(4)
B71 C62 Ni3 123.6(4)
O1 C72 C73 112.6(13)
O2 C73 C72 110.2(10)
O3 C76 C77 110.2(9)
O4 C77 C76 107.2(8)
O5 C80 C81 115.2(8)
O6 C81 C80 117.0(8)
C1 B3 C2 59.0(3)
C1 B3 B7 105.6(5)
C2 B3 B7 59.5(4)
C1 B3 B4 58.2(4)
C2 B3 B4 107.0(5)
B7 B3 B4 108.3(5)
C1 B3 B8 105.0(4)
C2 B3 B8 107.2(5)
B7 B3 B8 60.2(4)
B4 B3 B8 60.2(4)
C1 B4 B9 104.2(5)
C1 B4 B3 58.2(3)
B9 B4 B3 107.3(5)
C1 B4 B5 58.8(4)
B9 B4 B5 59.7(4)
B3 B4 B5 107.6(5)
C1 B4 B8 104.9(5)
B9 B4 B8 60.2(4)
B3 B4 B8 59.9(4)
B5 B4 B8 108.5(5)
C1 B5 B10 103.7(5)
C1 B5 B9 103.4(5)
B10 B5 B9 60.3(4)
C1 B5 B6 57.9(3)
B10 B5 B6 59.4(4)
B9 B5 B6 106.9(6)
C1 B5 B4 57.8(4)
B10 B5 B4 107.8(6)
B9 B5 B4 59.8(4)
B6 B5 B4 106.4(5)
C1 B6 C2 58.5(3)
C1 B6 B10 105.0(5)
C2 B6 B10 106.8(5)
C1 B6 B11 105.2(5)
C2 B6 B11 59.0(3)
B10 B6 B11 60.6(4)
C1 B6 B5 59.0(4)
C2 B6 B5 107.3(5)
B10 B6 B5 60.0(4)
B11 B6 B5 108.8(5)
C2 B7 B11 59.5(3)
C2 B7 B3 58.4(3)
B11 B7 B3 107.7(5)
C2 B7 B12 106.0(5)
B11 B7 B12 60.3(4)
B3 B7 B12 107.7(5)
C2 B7 B8 106.4(5)
B11 B7 B8 109.0(5)
B3 B7 B8 60.4(4)
B12 B7 B8 60.2(4)
B7 B8 B12 59.7(4)
B7 B8 B3 59.3(4)
B12 B8 B3 106.5(5)
B7 B8 B9 106.7(5)
B12 B8 B9 59.0(4)
B3 B8 B9 106.6(5)
B7 B8 B4 107.3(5)
B12 B8 B4 106.6(5)
B3 B8 B4 59.9(4)
B9 B8 B4 59.5(4)
B12 B9 B5 108.6(5)
B12 B9 B4 108.3(5)
B5 B9 B4 60.5(4)
B12 B9 B10 60.3(4)
B5 B9 B10 59.7(4)
B4 B9 B10 107.9(5)
B12 B9 B8 60.3(4)
B5 B9 B8 109.2(5)
B4 B9 B8 60.3(4)
B10 B9 B8 108.6(5)
B6 B10 B5 60.6(4)
B6 B10 B12 107.6(5)
B5 B10 B12 108.0(5)
B6 B10 B9 107.6(5)
B5 B10 B9 60.0(4)
B12 B10 B9 59.2(4)
B6 B10 B11 60.2(4)
B5 B10 B11 109.0(5)
B12 B10 B11 59.7(4)
B9 B10 B11 107.3(5)
C2 B11 B7 59.3(3)
C2 B11 B12 105.9(5)
B7 B11 B12 60.4(4)
C2 B11 B6 59.0(3)
B7 B11 B6 107.7(5)
B12 B11 B6 107.0(5)
C2 B11 B10 105.6(5)
B7 B11 B10 108.3(5)
B12 B11 B10 59.9(4)
B6 B11 B10 59.2(4)
B9 B12 B11 108.7(5)
B9 B12 B7 108.4(5)
B11 B12 B7 59.3(4)
B9 B12 B10 60.4(4)
B11 B12 B10 60.3(4)
B7 B12 B10 107.8(5)
B9 B12 B8 60.7(4)
B11 B12 B8 108.2(5)
B7 B12 B8 60.1(4)
B10 B12 B8 109.0(6)
C41 B43 C42 58.5(4)
C41 B43 B48 103.9(6)
C42 B43 B48 106.0(6)
C41 B43 B44 57.9(4)
C42 B43 B44 106.2(6)
B48 B43 B44 59.7(5)
C41 B43 B47 104.3(6)
C42 B43 B47 58.5(4)
B48 B43 B47 60.3(5)
B44 B43 B47 107.7(6)
C41 B44 B48 104.9(5)
C41 B44 B43 59.1(4)
B48 B44 B43 59.8(5)
C41 B44 B49 104.7(7)
B48 B44 B49 60.5(6)
B43 B44 B49 108.4(6)
C41 B44 B45 58.5(5)
B48 B44 B45 107.8(7)
B43 B44 B45 108.0(6)
B49 B44 B45 59.6(6)
C41 B45 B49 104.9(7)
C41 B45 B44 58.1(5)
B49 B45 B44 60.2(6)
C41 B45 B50 105.0(6)
B49 B45 B50 60.3(6)
B44 B45 B50 108.0(7)
C41 B45 B46 58.3(4)
B49 B45 B46 108.7(6)
B44 B45 B46 107.2(6)
B50 B45 B46 60.7(5)
C41 B46 C42 59.1(4)
C41 B46 B51 104.8(6)
C42 B46 B51 58.7(4)
C41 B46 B45 58.1(5)
C42 B46 B45 106.5(6)
B51 B46 B45 107.2(6)
C41 B46 B50 104.0(6)
C42 B46 B50 105.6(6)
B51 B46 B50 59.5(5)
B45 B46 B50 59.6(5)
C42 B47 B51 59.4(4)
C42 B47 B52 106.7(6)
B51 B47 B52 61.1(6)
C42 B47 B48 105.8(5)
B51 B47 B48 108.7(6)
B52 B47 B48 59.7(5)
C42 B47 B43 59.3(4)
B51 B47 B43 108.4(6)
B52 B47 B43 107.5(6)
B48 B47 B43 59.3(5)
B52 B48 B44 108.1(7)
B52 B48 B43 107.6(6)
B44 B48 B43 60.5(5)
B52 B48 B49 60.4(6)
B44 B48 B49 60.2(5)
B43 B48 B49 108.6(6)
B52 B48 B47 58.8(5)
B44 B48 B47 108.4(5)
B43 B48 B47 60.4(4)
B49 B48 B47 107.7(7)
B45 B49 B44 60.2(5)
B45 B49 B52 107.1(6)
B44 B49 B52 106.4(6)
B45 B49 B48 107.4(7)
B44 B49 B48 59.4(6)
B52 B49 B48 59.0(6)
B45 B49 B50 60.4(6)
B44 B49 B50 108.2(6)
B52 B49 B50 59.4(6)
B48 B49 B50 107.1(6)
B52 B50 B51 59.7(5)
B52 B50 B49 60.1(6)
B51 B50 B49 108.0(8)
B52 B50 B45 106.8(8)
B51 B50 B45 107.2(6)
B49 B50 B45 59.3(6)
B52 B50 B46 106.6(7)
B51 B50 B46 59.3(5)
B49 B50 B46 107.1(7)
B45 B50 B46 59.7(5)
C42 B51 B47 59.8(4)
C42 B51 B52 105.8(6)
B47 B51 B52 59.5(5)
C42 B51 B46 58.8(4)
B47 B51 B46 108.4(6)
B52 B51 B46 108.0(6)
C42 B51 B50 107.0(6)
B47 B51 B50 108.4(6)
B52 B51 B50 59.8(5)
B46 B51 B50 61.1(5)
B47 B52 B48 61.4(5)
B47 B52 B51 59.4(5)
B48 B52 B51 108.7(6)
B47 B52 B50 108.9(6)
B48 B52 B50 109.3(7)
B51 B52 B50 60.5(5)
B47 B52 B49 110.0(7)
B48 B52 B49 60.6(6)
B51 B52 B49 108.9(6)
B50 B52 B49 60.5(6)
C61 B63 C62 58.5(3)
C61 B63 B68 104.4(5)
C62 B63 B68 106.2(6)
C61 B63 B67 105.1(5)
C62 B63 B67 59.3(4)
B68 B63 B67 60.1(4)
C61 B63 B64 58.3(4)
C62 B63 B64 106.7(5)
B68 B63 B64 60.0(5)
B67 B63 B64 108.4(6)
C61 B64 B65 58.9(4)
C61 B64 B68 104.6(5)
B65 B64 B68 107.7(7)
C61 B64 B63 58.8(4)
B65 B64 B63 108.2(5)
B68 B64 B63 59.8(4)
C61 B64 B69 104.0(6)
B65 B64 B69 59.4(5)
B68 B64 B69 59.7(5)
B63 B64 B69 107.3(6)
C61 B65 B69 104.6(6)
C61 B65 B64 58.5(4)
B69 B65 B64 60.6(5)
C61 B65 B70 104.5(6)
B69 B65 B70 59.9(5)
B64 B65 B70 108.5(6)
C61 B65 B66 58.0(4)
B69 B65 B66 107.0(6)
B64 B65 B66 107.1(6)
B70 B65 B66 59.7(4)
C61 B66 C62 58.5(3)
C61 B66 B71 105.6(5)
C62 B66 B71 59.4(4)
C61 B66 B70 105.1(5)
C62 B66 B70 106.9(5)
B71 B66 B70 60.5(4)
C61 B66 B65 58.5(4)
C62 B66 B65 106.6(5)
B71 B66 B65 108.3(5)
B70 B66 B65 59.9(5)
C62 B67 B63 58.9(4)
C62 B67 B71 59.5(4)
B63 B67 B71 107.7(5)
C62 B67 B68 105.8(5)
B63 B67 B68 59.9(5)
B71 B67 B68 107.7(6)
C62 B67 B72 105.7(6)
B63 B67 B72 107.3(6)
B71 B67 B72 59.7(5)
B68 B67 B72 59.6(5)
B69 B68 B63 108.0(6)
B69 B68 B72 59.1(5)
B63 B68 B72 108.2(5)
B69 B68 B67 108.0(7)
B63 B68 B67 60.0(4)
B72 B68 B67 60.7(5)
B69 B68 B64 60.2(5)
B63 B68 B64 60.1(4)
B72 B68 B64 107.8(7)
B67 B68 B64 108.4(5)
B72 B69 B65 109.1(6)
B72 B69 B70 60.3(5)
B65 B69 B70 60.7(5)
B72 B69 B68 60.6(5)
B65 B69 B68 108.4(6)
B70 B69 B68 108.8(6)
B72 B69 B64 108.8(6)
B65 B69 B64 60.0(5)
B70 B69 B64 108.7(6)
B68 B69 B64 60.1(5)
B72 B70 B69 59.3(5)
B72 B70 B66 107.3(6)
B69 B70 B66 107.2(6)
B72 B70 B65 107.3(7)
B69 B70 B65 59.5(5)
B66 B70 B65 60.4(4)
B72 B70 B71 60.0(5)
B69 B70 B71 107.2(6)
B66 B70 B71 59.6(4)
B65 B70 B71 108.0(6)
C62 B71 B66 59.2(4)
C62 B71 B67 59.0(4)
B66 B71 B67 107.7(6)
C62 B71 B72 106.1(6)
B66 B71 B72 107.2(6)
B67 B71 B72 60.7(5)
C62 B71 B70 106.3(6)
B66 B71 B70 59.9(4)
B67 B71 B70 108.4(6)
B72 B71 B70 59.4(5)
B69 B72 B70 60.4(5)
B69 B72 B68 60.3(5)
B70 B72 B68 108.6(6)
B69 B72 B71 108.5(6)
B70 B72 B71 60.6(5)
B68 B72 B71 107.6(6)
B69 B72 B67 108.1(7)
B70 B72 B67 108.4(5)
B68 B72 B67 59.7(5)
B71 B72 B67 59.6(4)
C72 O1 C71 109.0(12)
C72 O1 Li1 113.7(10)
C71 O1 Li1 129.0(8)
C74 O2 C73 114.7(12)
C74 O2 Li1 128.9(10)
C73 O2 Li1 114.2(9)
C75 O3 C76 109.7(9)
C75 O3 Li1 132.7(7)
C76 O3 Li1 111.2(7)
C77 O4 C78 111.5(9)
C77 O4 Li1 109.8(7)
C78 O4 Li1 122.3(8)
C80 O5 C79 114.9(7)
C80 O5 Li1 115.4(6)
C79 O5 Li1 129.4(6)
C81 O6 C82 117.7(7)
C81 O6 Li1 113.7(6)
C82 O6 Li1 126.5(7)
O5 Li1 O2 167.5(7)
O5 Li1 O3 98.6(5)
O2 Li1 O3 88.4(5)
O5 Li1 O1 95.0(5)
O2 Li1 O1 80.3(5)
O3 Li1 O1 162.4(7)
O5 Li1 O6 75.8(4)
O2 Li1 O6 92.8(5)
O3 Li1 O6 100.0(5)
O1 Li1 O6 94.0(5)
O5 Li1 O4 93.1(5)
O2 Li1 O4 98.5(5)
O3 Li1 O4 78.8(5)
O1 Li1 O4 89.5(5)
O6 Li1 O4 168.6(7)

loop_
_geom_bond_atom_site_label_1
_geom_bond_atom_site_label_2
_geom_bond_distance
Cl1 Ni3 2.2853(14)
Cl1 Ni1 2.2919(14)
Cl1 Ni2 2.3073(14)
Ni1 C2 1.884(5)
Ni1 N2 1.937(4)
Ni1 C12 1.966(5)
Ni2 C42 1.884(6)
Ni2 N3 1.946(4)
Ni2 C22 1.970(5)
Ni3 C62 1.880(5)
Ni3 N1 1.948(4)
Ni3 C32 1.974(6)
N1 C17 1.355(6)
N1 C13 1.356(6)
N2 C27 1.343(7)
N2 C23 1.356(6)
N3 C37 1.342(6)
N3 C33 1.357(6)
C1 C11 1.512(7)
C1 C2 1.670(7)
C1 B6 1.691(8)
C1 B4 1.692(8)
C1 B3 1.693(9)
C1 B5 1.712(8)
C2 B3 1.700(8)
C2 B7 1.721(8)
C2 B11 1.725(8)
C2 B6 1.725(8)
C11 C12 1.548(7)
C12 C13 1.478(7)
C13 C14 1.396(7)
C14 C15 1.374(7)
C15 C16 1.369(8)
C16 C17 1.366(8)
C21 C41 1.499(8)
C21 C22 1.544(7)
C22 C23 1.473(8)
C23 C24 1.403(8)
C24 C25 1.363(9)
C25 C26 1.368(9)
C26 C27 1.364(8)
C31 C61 1.511(8)
C31 C32 1.536(7)
C32 C33 1.480(7)
C33 C34 1.390(7)
C34 C35 1.356(8)
C35 C36 1.388(8)
C36 C37 1.374(7)
C41 C42 1.674(7)
C41 B44 1.680(9)
C41 B45 1.686(11)
C41 B46 1.690(10)
C41 B43 1.701(10)
C42 B51 1.702(10)
C42 B46 1.705(9)
C42 B47 1.710(9)
C42 B43 1.723(9)
C61 C62 1.671(8)
C61 B66 1.691(9)
C61 B64 1.695(9)
C61 B65 1.702(9)
C61 B63 1.705(9)
C62 B63 1.715(8)
C62 B67 1.723(8)
C62 B66 1.728(9)
C62 B71 1.732(9)
C71 O1 1.353(12)
C72 O1 1.313(18)
C72 C73 1.66(2)
C73 O2 1.414(16)
C74 O2 1.354(12)
C75 O3 1.311(11)
C76 O3 1.472(11)
C76 C77 1.582(15)
C77 O4 1.390(11)
C78 O4 1.391(11)
C79 O5 1.387(9)
C80 O5 1.368(10)
C80 C81 1.407(11)
C81 O6 1.326(10)
C82 O6 1.400(9)
B3 B7 1.765(9)
B3 B4 1.784(9)
B3 B8 1.785(9)
B4 B9 1.775(10)
B4 B5 1.788(10)
B4 B8 1.789(11)
B5 B10 1.767(11)
B5 B9 1.773(11)
B5 B6 1.779(10)
B6 B10 1.757(9)
B6 B11 1.775(10)
B7 B11 1.756(10)
B7 B12 1.774(9)
B7 B8 1.781(10)
B8 B12 1.782(10)
B8 B9 1.788(10)
B9 B12 1.757(11)
B9 B10 1.778(11)
B10 B12 1.777(11)
B10 B11 1.784(10)
B11 B12 1.773(10)
B43 B48 1.754(12)
B43 B44 1.765(11)
B43 B47 1.774(11)
B44 B48 1.753(12)
B44 B49 1.767(14)
B44 B45 1.768(14)
B45 B49 1.758(13)
B45 B50 1.778(14)
B45 B46 1.780(11)
B46 B51 1.766(11)
B46 B50 1.798(12)
B47 B51 1.725(13)
B47 B52 1.728(13)
B47 B48 1.773(11)
B48 B52 1.744(15)
B48 B49 1.773(15)
B49 B52 1.768(13)
B49 B50 1.776(15)
B50 B52 1.757(14)
B50 B51 1.769(13)
B51 B52 1.756(12)
B63 B68 1.767(11)
B63 B67 1.768(11)
B63 B64 1.772(11)
B64 B65 1.764(13)
B64 B68 1.771(12)
B64 B69 1.774(13)
B65 B69 1.754(12)
B65 B70 1.776(13)
B65 B66 1.785(11)
B66 B71 1.765(11)
B66 B70 1.771(10)
B67 B71 1.768(12)
B67 B68 1.770(11)
B67 B72 1.788(12)
B68 B69 1.765(13)
B68 B72 1.769(14)
B69 B72 1.743(13)
B69 B70 1.762(13)
B70 B72 1.760(13)
B70 B71 1.781(12)
B71 B72 1.771(11)
O1 Li1 2.157(13)
O2 Li1 2.117(13)
O3 Li1 2.153(13)
O4 Li1 2.200(13)
O5 Li1 2.110(13)
O6 Li1 2.164(13)
